data_4344082
loop_
_publ_author_name
'Wu, Dai'
'Bai, Xiaojing'
'Tian, Hong-Rui'
'Yang, Weiting'
'Li, Zewen'
'Huang, Qing'
'Du, Shiyu'
'Sun, Zhong-Ming'

_publ_section_title
;
 Uranyl Carboxyphosphonates Derived from Hydrothermal in Situ Ligand
 Reaction: Syntheses, Structures, and Computational Investigations.
;
_journal_issue 17
_journal_name_full 'Inorganic chemistry'
_journal_page_first 8617
_journal_page_last 8624
_journal_paper_doi 10.1021/acs.inorgchem.5b01266
_journal_volume 54
_journal_year 2015
_chemical_formula_sum 'C13 H11 N2 O15 P2 U2'
_chemical_formula_weight 973.24
_space_group_crystal_system triclinic
_space_group_IT_number 2
_space_group_name_Hall '-P 1'
_space_group_name_H-M_alt 'P -1'
_symmetry_space_group_name_Hall '-P 1'
_symmetry_space_group_name_H-M 'P -1'
_atom_sites_solution_hydrogens geom
_audit_creation_method SHELXL-2014/7
_cell_angle_alpha 95.127(3)
_cell_angle_beta 95.109(2)
_cell_angle_gamma 105.974(2)
_cell_formula_units_Z 2
_cell_length_a 9.7561(13)
_cell_length_b 10.2852(14)
_cell_length_c 11.0465(14)
_cell_measurement_temperature 296(2)
_cell_volume 1053.9(2)
_computing_structure_refinement 'SHELXL-2014/7 (Sheldrick, 2014)'
_diffrn_ambient_temperature 296(2)
_diffrn_measured_fraction_theta_full 0.985
_diffrn_measured_fraction_theta_max 0.986
_diffrn_measurement_device_type 'CCD area detector'
_diffrn_measurement_method 'phi and omega scans'
_diffrn_radiation_type MoK\a
_diffrn_radiation_wavelength 0.71073
_diffrn_reflns_av_R_equivalents 0.0281
_diffrn_reflns_av_unetI/netI 0.0529
_diffrn_reflns_laue_measured_fraction_full 0.985
_diffrn_reflns_laue_measured_fraction_max 0.986
_diffrn_reflns_limit_h_max 12
_diffrn_reflns_limit_h_min -11
_diffrn_reflns_limit_k_max 12
_diffrn_reflns_limit_k_min -11
_diffrn_reflns_limit_l_max 13
_diffrn_reflns_limit_l_min -13
_diffrn_reflns_number 6575
_diffrn_reflns_point_group_measured_fraction_full 0.985
_diffrn_reflns_point_group_measured_fraction_max 0.986
_diffrn_reflns_theta_full 25.242
_diffrn_reflns_theta_max 26.089
_diffrn_reflns_theta_min 1.864
_exptl_absorpt_coefficient_mu 15.581
_exptl_absorpt_correction_T_max 0.112
_exptl_absorpt_correction_T_min 0.0893
_exptl_absorpt_correction_type multi-scan
_exptl_absorpt_process_details sadabs
_exptl_crystal_colour yellow
_exptl_crystal_density_diffrn 3.067
_exptl_crystal_density_method 'not measured'
_exptl_crystal_description block
_exptl_crystal_F_000 874
_exptl_crystal_size_max 0.300
_exptl_crystal_size_mid 0.250
_exptl_crystal_size_min 0.250
_exptl_transmission_factor_max 0.1120
_exptl_transmission_factor_min 0.0893
_refine_diff_density_max 2.784
_refine_diff_density_min -2.677
_refine_diff_density_rms 0.363
_refine_ls_extinction_method none
_refine_ls_goodness_of_fit_ref 1.142
_refine_ls_hydrogen_treatment constr
_refine_ls_matrix_type full
_refine_ls_number_parameters 303
_refine_ls_number_reflns 4111
_refine_ls_number_restraints 6
_refine_ls_restrained_S_all 1.141
_refine_ls_R_factor_all 0.0603
_refine_ls_R_factor_gt 0.0509
_refine_ls_shift/su_max 0.000
_refine_ls_shift/su_mean 0.000
_refine_ls_structure_factor_coef Fsqd
_refine_ls_weighting_details 'w=1/[\s^2^(Fo^2^)+67.0557P] where P=(Fo^2^+2Fc^2^)/3'
_refine_ls_weighting_scheme calc
_refine_ls_wR_factor_gt 0.1200
_refine_ls_wR_factor_ref 0.1236
_reflns_Friedel_coverage 0.000
_reflns_number_gt 3479
_reflns_number_total 4111
_reflns_threshold_expression 'I > 2\s(I)'
_cod_data_source_file ic5b01266_si_002.cif
_cod_data_source_block DPTP-U2
_cod_depositor_comments 'Adding full bibliography for 4344081--4344083.cif.'
_cod_database_code 4344082
_shelx_shelxl_version_number 2014/7
_shelx_space_group_comment
;
The symmetry employed for this shelxl refinement is uniquely defined
by the following loop, which should always be used as a source of
symmetry information in preference to the above space-group names.
They are only intended as comments.
;

loop_
_space_group_symop_operation_xyz
'x, y, z'
'-x, -y, -z'

loop_
_atom_site_label
_atom_site_type_symbol
_atom_site_fract_x
_atom_site_fract_y
_atom_site_fract_z
_atom_site_U_iso_or_equiv
_atom_site_adp_type
_atom_site_occupancy
_atom_site_site_symmetry_order
_atom_site_calc_flag
_atom_site_refinement_flags_posn
_atom_site_refinement_flags_adp
U1 U 1.33279(6) 0.38788(6) 0.36936(5) 0.01408(16) Uani 1 1 d . .
U2 U 1.13500(6) 0.17206(6) -0.17265(5) 0.01205(15) Uani 1 1 d . .
P1 P 1.0542(4) 0.1834(4) 0.1452(3) 0.0098(7) Uani 1 1 d . .
P2 P 0.6327(4) 0.5413(4) 0.2904(3) 0.0110(7) Uani 1 1 d . .
O1 O 1.3999(13) 0.2477(11) 0.3978(11) 0.024(3) Uani 1 1 d . .
O2 O 1.2643(14) 0.5293(12) 0.3502(11) 0.027(3) Uani 1 1 d . .
O3 O 1.2720(13) 0.1069(13) -0.1136(12) 0.028(3) Uani 1 1 d . .
O4 O 1.0012(12) 0.2437(11) -0.2291(10) 0.020(2) Uani 1 1 d . .
O5 O 1.0338(12) 0.1647(11) 0.0070(9) 0.018(2) Uani 1 1 d . .
O6 O 1.2069(12) 0.2656(11) 0.1964(10) 0.018(2) Uani 1 1 d . .
O7 O 1.0110(12) 0.0491(10) 0.2004(9) 0.015(2) Uani 1 1 d . .
O8 O 1.1128(12) 0.2735(12) 0.4365(11) 0.022(3) Uani 1 1 d . .
O9 O 0.8918(13) 0.1886(14) 0.4798(12) 0.032(3) Uani 1 1 d . .
O10 O 0.6944(12) 0.6868(11) 0.2735(11) 0.021(3) Uani 1 1 d . .
O11 O 0.4884(11) 0.4715(11) 0.2121(9) 0.014(2) Uani 1 1 d . .
O12 O 0.6025(11) 0.5214(11) 0.4224(9) 0.017(2) Uani 1 1 d . .
O13 O 0.6467(15) 0.4060(12) -0.0619(10) 0.027(3) Uani 1 1 d . .
H13 H 0.6526 0.4465 -0.1228 0.040 Uiso 1 1 calc R U
O14 O 0.7361(13) 0.6100(12) 0.0417(10) 0.023(3) Uani 1 1 d . .
O1W O 1.1352(16) 0.0785(12) -0.3899(11) 0.033(3) Uani 1 1 d . .
C1 C 0.9407(16) 0.2864(15) 0.1911(13) 0.012(3) Uani 1 1 d . .
C2 C 0.8722(17) 0.3414(15) 0.0997(14) 0.015(3) Uani 1 1 d . .
H2A H 0.8857 0.3234 0.0183 0.018 Uiso 1 1 calc R U
C3 C 0.7832(16) 0.4237(15) 0.1301(13) 0.013(3) Uani 1 1 d . .
C4 C 0.7536(16) 0.4459(15) 0.2503(12) 0.011(3) Uani 1 1 d . .
C5 C 0.8248(17) 0.3852(15) 0.3415(14) 0.016(3) Uiso 1 1 d . .
H5A H 0.8073 0.3979 0.4225 0.019 Uiso 1 1 calc R U
C6 C 0.9154(15) 0.3112(14) 0.3138(13) 0.011(3) Uani 1 1 d . U
C7 C 0.9802(16) 0.2570(16) 0.4181(13) 0.014(3) Uani 1 1 d . .
C8 C 0.7214(17) 0.4868(16) 0.0315(14) 0.015(3) Uani 1 1 d . .
C9 C 0.545(3) 0.121(3) 0.636(2) 0.053(7) Uani 1 1 d . .
H1A H 0.5079 0.1693 0.5807 0.064 Uiso 1 1 calc R U
C10 C 0.693(2) 0.054(3) 0.749(3) 0.063(8) Uani 1 1 d . .
H10A H 0.7770 0.0421 0.7867 0.076 Uiso 1 1 calc R U
C11 C 0.470(2) 0.026(3) 0.6988(19) 0.048(6) Uani 1 1 d . .
H11A H 0.3702 -0.0077 0.6928 0.058 Uiso 1 1 calc R U
C12 C 0.534(2) -0.1119(18) 0.8604(18) 0.032(4) Uani 1 1 d . .
H12A H 0.6233 -0.1275 0.8920 0.038 Uiso 1 1 calc R U
H12B H 0.4728 -0.1973 0.8173 0.038 Uiso 1 1 calc R U
C13 C 0.4617(19) -0.0705(17) 0.9668(16) 0.026(4) Uani 1 1 d . .
H13A H 0.4559 -0.1367 1.0248 0.032 Uiso 1 1 calc R U
H13B H 0.3644 -0.0728 0.9369 0.032 Uiso 1 1 calc R U
N1 N 0.690(2) 0.134(2) 0.667(2) 0.068(7) Uani 1 1 d . .
H9A H 0.7615 0.1855 0.6383 0.082 Uiso 1 1 calc R U
N2 N 0.5653(16) -0.0094(14) 0.7715(13) 0.023(3) Uani 1 1 d . .

loop_
_atom_site_aniso_label
_atom_site_aniso_U_11
_atom_site_aniso_U_22
_atom_site_aniso_U_33
_atom_site_aniso_U_23
_atom_site_aniso_U_13
_atom_site_aniso_U_12
U1 0.0111(3) 0.0176(3) 0.0138(3) 0.0022(2) 0.0007(2) 0.0047(2)
U2 0.0112(3) 0.0139(3) 0.0122(3) 0.0039(2) 0.0017(2) 0.0047(2)
P1 0.0102(18) 0.0102(17) 0.0090(17) -0.0019(14) 0.0008(14) 0.0042(14)
P2 0.0080(18) 0.0138(18) 0.0134(18) 0.0044(15) 0.0032(15) 0.0056(15)
O1 0.023(6) 0.015(6) 0.032(7) 0.002(5) -0.001(5) 0.007(5)
O2 0.037(8) 0.029(7) 0.018(6) 0.005(5) 0.004(5) 0.013(6)
O3 0.022(6) 0.032(7) 0.038(7) 0.016(6) 0.010(6) 0.014(6)
O4 0.017(6) 0.018(6) 0.025(6) 0.004(5) -0.001(5) 0.004(5)
O5 0.022(6) 0.022(6) 0.009(5) -0.001(4) 0.009(5) 0.005(5)
O6 0.013(6) 0.023(6) 0.015(5) 0.002(5) -0.004(5) 0.002(5)
O7 0.021(6) 0.011(5) 0.015(5) 0.001(4) 0.007(5) 0.004(4)
O8 0.014(6) 0.028(6) 0.025(6) 0.007(5) 0.000(5) 0.010(5)
O9 0.020(7) 0.044(8) 0.040(8) 0.028(6) 0.010(6) 0.014(6)
O10 0.018(6) 0.016(6) 0.030(6) 0.004(5) 0.011(5) 0.002(5)
O11 0.006(5) 0.022(6) 0.012(5) 0.008(4) -0.003(4) -0.001(4)
O12 0.014(6) 0.023(6) 0.012(5) 0.002(4) 0.001(4) 0.006(5)
O13 0.045(8) 0.022(6) 0.011(6) 0.001(5) -0.008(6) 0.009(6)
O14 0.030(7) 0.024(6) 0.012(5) 0.004(5) -0.010(5) 0.009(5)
O1W 0.056(9) 0.018(6) 0.024(7) 0.006(5) 0.002(6) 0.008(6)
C1 0.011(7) 0.020(8) 0.011(7) 0.006(6) 0.006(6) 0.010(6)
C2 0.018(8) 0.014(7) 0.015(7) 0.006(6) 0.006(6) 0.005(6)
C3 0.008(7) 0.020(8) 0.012(7) 0.003(6) -0.001(6) 0.009(6)
C4 0.014(7) 0.014(7) 0.006(6) 0.001(5) 0.003(6) 0.007(6)
C6 0.007(6) 0.012(6) 0.010(6) -0.002(5) 0.007(5) -0.002(5)
C7 0.014(8) 0.022(8) 0.009(7) 0.003(6) 0.004(6) 0.009(6)
C8 0.015(8) 0.018(8) 0.017(8) 0.005(6) 0.001(6) 0.010(6)
C9 0.080(19) 0.059(15) 0.044(13) 0.025(12) 0.014(13) 0.052(15)
C10 0.022(12) 0.056(15) 0.11(2) 0.027(15) -0.013(13) 0.001(11)
C11 0.025(11) 0.090(19) 0.034(12) 0.002(12) 0.004(9) 0.026(12)
C12 0.037(11) 0.021(9) 0.041(11) 0.018(8) 0.022(9) 0.003(8)
C13 0.023(9) 0.026(10) 0.026(9) 0.000(8) -0.009(8) 0.006(8)
N1 0.054(14) 0.063(15) 0.087(17) 0.045(13) 0.012(13) 0.003(12)
N2 0.030(8) 0.023(7) 0.021(7) 0.005(6) 0.006(6) 0.012(7)

loop_
_atom_type_symbol
_atom_type_description
_atom_type_scat_dispersion_real
_atom_type_scat_dispersion_imag
_atom_type_scat_source
C C 0.0033 0.0016 'International Tables Vol C Tables 4.2.6.8 and 6.1.1.4'
H H 0.0000 0.0000 'International Tables Vol C Tables 4.2.6.8 and 6.1.1.4'
N N 0.0061 0.0033 'International Tables Vol C Tables 4.2.6.8 and 6.1.1.4'
O O 0.0106 0.0060 'International Tables Vol C Tables 4.2.6.8 and 6.1.1.4'
P P 0.1023 0.0942 'International Tables Vol C Tables 4.2.6.8 and 6.1.1.4'
U U -9.6767 9.6646 'International Tables Vol C Tables 4.2.6.8 and 6.1.1.4'

loop_
_geom_angle_atom_site_label_1
_geom_angle_atom_site_label_2
_geom_angle_atom_site_label_3
_geom_angle
_geom_angle_site_symmetry_1
_geom_angle_site_symmetry_3
O1 U1 O2 176.6(5) . .
O1 U1 O6 88.8(5) . .
O2 U1 O6 93.7(5) . .
O1 U1 O8 89.6(5) . .
O2 U1 O8 88.7(5) . .
O6 U1 O8 77.4(4) . .
O1 U1 O12 90.1(5) . 2_766
O2 U1 O12 86.8(5) . 2_766
O6 U1 O12 161.4(4) . 2_766
O8 U1 O12 84.0(4) . 2_766
O1 U1 O11 97.0(5) . 1_655
O2 U1 O11 85.8(5) . 1_655
O6 U1 O11 77.4(4) . 1_655
O8 U1 O11 153.8(4) . 1_655
O12 U1 O11 121.2(4) 2_766 1_655
O1 U1 O12 81.9(4) . 1_655
O2 U1 O12 98.1(5) . 1_655
O6 U1 O12 131.9(4) . 1_655
O8 U1 O12 148.9(4) . 1_655
O12 U1 O12 66.3(4) 2_766 1_655
O11 U1 O12 57.3(3) 1_655 1_655
O1 U1 P2 89.4(4) . 1_655
O2 U1 P2 92.1(4) . 1_655
O6 U1 P2 104.6(3) . 1_655
O8 U1 P2 177.7(3) . 1_655
O12 U1 P2 94.0(3) 2_766 1_655
O11 U1 P2 28.5(2) 1_655 1_655
O12 U1 P2 28.9(2) 1_655 1_655
O3 U2 O4 177.8(6) . .
O3 U2 O5 92.6(5) . .
O4 U2 O5 87.0(5) . .
O3 U2 O7 86.8(5) . 2_755
O4 U2 O7 95.3(4) . 2_755
O5 U2 O7 79.7(4) . 2_755
O3 U2 O10 87.4(5) . 2_765
O4 U2 O10 91.5(5) . 2_765
O5 U2 O10 141.9(4) . 2_765
O7 U2 O10 138.3(4) 2_755 2_765
O3 U2 O14 86.9(5) . 2_765
O4 U2 O14 91.0(4) . 2_765
O5 U2 O14 73.7(4) . 2_765
O7 U2 O14 152.2(4) 2_755 2_765
O10 U2 O14 68.3(4) 2_765 2_765
O3 U2 O1W 94.8(5) . .
O4 U2 O1W 86.6(5) . .
O5 U2 O1W 150.8(4) . .
O7 U2 O1W 72.6(4) 2_755 .
O10 U2 O1W 66.8(4) 2_765 .
O14 U2 O1W 134.9(4) 2_765 .
O5 P1 O6 111.9(6) . .
O5 P1 O7 113.1(6) . .
O6 P1 O7 110.7(6) . .
O5 P1 C1 105.9(7) . .
O6 P1 C1 105.7(7) . .
O7 P1 C1 109.1(6) . .
O10 P2 O12 112.7(7) . .
O10 P2 O11 114.1(7) . .
O12 P2 O11 104.7(6) . .
O10 P2 C4 110.1(7) . .
O12 P2 C4 108.1(6) . .
O11 P2 C4 106.7(7) . .
O10 P2 U1 130.6(5) . 1_455
O12 P2 U1 54.8(4) . 1_455
O11 P2 U1 49.9(4) . 1_455
C4 P2 U1 119.2(5) . 1_455
P1 O5 U2 148.5(7) . .
P1 O6 U1 140.7(7) . .
P1 O7 U2 145.5(7) . 2_755
C7 O8 U1 142.3(10) . .
P2 O10 U2 141.7(7) . 2_765
P2 O11 U1 101.6(5) . 1_455
P2 O12 U1 145.5(7) . 2_766
P2 O12 U1 96.3(5) . 1_455
U1 O12 U1 113.7(4) 2_766 1_455
C8 O14 U2 142.6(10) . 2_765
C2 C1 C6 118.9(13) . .
C2 C1 P1 118.1(11) . .
C6 C1 P1 122.9(11) . .
C1 C2 C3 120.7(14) . .
C4 C3 C2 121.1(13) . .
C4 C3 C8 120.4(13) . .
C2 C3 C8 118.6(13) . .
C3 C4 C5 116.3(13) . .
C3 C4 P2 122.2(11) . .
C5 C4 P2 121.5(10) . .
C6 C5 C4 122.9(14) . .
C5 C6 C1 120.0(14) . .
C5 C6 C7 116.2(13) . .
C1 C6 C7 123.8(13) . .
O9 C7 O8 123.6(14) . .
O9 C7 C6 114.8(13) . .
O8 C7 C6 121.5(13) . .
O14 C8 O13 122.0(14) . .
O14 C8 C3 120.9(14) . .
O13 C8 C3 117.1(13) . .
C11 C9 N1 107.8(19) . .
N1 C10 N2 112(2) . .
N2 C11 C9 106(2) . .
N2 C12 C13 114.0(15) . .
C12 C13 C13 114(2) . 2_657
C10 N1 C9 105(2) . .
C10 N2 C11 109.0(19) . .
C10 N2 C12 124.4(18) . .
C11 N2 C12 126.5(17) . .

loop_
_geom_bond_atom_site_label_1
_geom_bond_atom_site_label_2
_geom_bond_distance
_geom_bond_site_symmetry_2
U1 O1 1.780(11) .
U1 O2 1.781(12) .
U1 O6 2.246(11) .
U1 O8 2.364(11) .
U1 O12 2.365(10) 2_766
U1 O11 2.466(10) 1_655
U1 O12 2.597(11) 1_655
U1 P2 3.158(4) 1_655
U2 O3 1.754(12) .
U2 O4 1.761(11) .
U2 O5 2.292(10) .
U2 O7 2.305(10) 2_755
U2 O10 2.326(11) 2_765
U2 O14 2.499(11) 2_765
U2 O1W 2.505(12) .
P1 O5 1.509(11) .
P1 O6 1.525(11) .
P1 O7 1.527(10) .
P1 C1 1.804(14) .
P2 O10 1.487(11) .
P2 O12 1.534(11) .
P2 O11 1.537(11) .
P2 C4 1.789(14) .
P2 U1 3.158(4) 1_455
O7 U2 2.305(10) 2_755
O8 C7 1.253(18) .
O9 C7 1.248(19) .
O10 U2 2.326(11) 2_765
O11 U1 2.466(10) 1_455
O12 U1 2.365(10) 2_766
O12 U1 2.597(11) 1_455
O13 C8 1.291(19) .
O14 C8 1.229(18) .
O14 U2 2.499(11) 2_765
C1 C2 1.41(2) .
C1 C6 1.413(19) .
C2 C3 1.41(2) .
C3 C4 1.396(19) .
C3 C8 1.48(2) .
C4 C5 1.45(2) .
C5 C6 1.35(2) .
C6 C7 1.49(2) .
C9 C11 1.34(3) .
C9 N1 1.38(3) .
C10 N1 1.28(3) .
C10 N2 1.30(3) .
C11 N2 1.33(3) .
C12 N2 1.49(2) .
C12 C13 1.51(3) .
C13 C13 1.52(3) 2_657

loop_
_platon_squeeze_void_nr
_platon_squeeze_void_average_x
_platon_squeeze_void_average_y
_platon_squeeze_void_average_z
_platon_squeeze_void_volume
_platon_squeeze_void_count_electrons
_platon_squeeze_void_content
1 0.602 0.016 0.139 1225 461 ' '
